data_7044977
loop_
_publ_author_name
'Luo, Li-Lin'
'Qu, Xiang-Long'
'Li, Zheng'
'Li, Xia'
'Sun, Hao-Ling'

_publ_section_title
;
 Isostructural lanthanide-based metal-organic frameworks: structure,
 photoluminescence and magnetic properties.
;
_journal_issue 3
_journal_name_full 'Dalton transactions (Cambridge, England : 2003)'
_journal_page_first 925
_journal_page_last 934
_journal_paper_doi 10.1039/c7dt04024e
_journal_volume 47
_journal_year 2018
_chemical_formula_sum 'C4 H6 K O11 Tb'
_chemical_formula_weight 428.11
_space_group_IT_number 15
_space_group_name_Hall '-C 2yc'
_space_group_name_H-M_alt 'C 1 2/c 1'
_symmetry_cell_setting monoclinic
_symmetry_space_group_name_Hall '-C 2yc'
_symmetry_space_group_name_H-M 'C 1 2/c 1'
_atom_sites_solution_hydrogens geom
_atom_sites_solution_primary direct
_atom_sites_solution_secondary difmap
_audit_creation_method SHELXL-97
_audit_update_record
;
2015-06-19 deposited with the CCDC.
2017-12-07 downloaded from the CCDC.
;
_cell_angle_alpha 90.00
_cell_angle_beta 98.339(2)
_cell_angle_gamma 90.00
_cell_formula_units_Z 8
_cell_length_a 22.5075(14)
_cell_length_b 7.4564(5)
_cell_length_c 12.6990(8)
_cell_measurement_temperature 296(2)
_cell_volume 2108.7(2)
_computing_structure_refinement 'SHELXL-97 (Sheldrick, 1997)'
_computing_structure_solution 'SHELXS-97 (Sheldrick, 1990)'
_diffrn_ambient_temperature 296(2)
_diffrn_measured_fraction_theta_full 0.998
_diffrn_measured_fraction_theta_max 0.998
_diffrn_measurement_device_type bruker-CCD
_diffrn_radiation_monochromator graphite
_diffrn_radiation_source 'fine-focus sealed tube'
_diffrn_radiation_type MoK\a
_diffrn_radiation_wavelength 0.71073
_diffrn_reflns_av_R_equivalents 0.0867
_diffrn_reflns_av_sigmaI/netI 0.0426
_diffrn_reflns_limit_h_max 26
_diffrn_reflns_limit_h_min -26
_diffrn_reflns_limit_k_max 8
_diffrn_reflns_limit_k_min -8
_diffrn_reflns_limit_l_max 15
_diffrn_reflns_limit_l_min -14
_diffrn_reflns_number 10840
_diffrn_reflns_theta_full 25.00
_diffrn_reflns_theta_max 25.00
_diffrn_reflns_theta_min 3.24
_exptl_absorpt_coefficient_mu 7.154
_exptl_absorpt_correction_T_max 0.3434
_exptl_absorpt_correction_T_min 0.3150
_exptl_absorpt_correction_type multi-scan
_exptl_absorpt_process_details sadabs
_exptl_crystal_colour yellow
_exptl_crystal_density_diffrn 2.697
_exptl_crystal_density_method 'not measured'
_exptl_crystal_description block
_exptl_crystal_F_000 1616
_exptl_crystal_size_max 0.21
_exptl_crystal_size_mid 0.20
_exptl_crystal_size_min 0.19
_refine_diff_density_max 1.914
_refine_diff_density_min -2.869
_refine_diff_density_rms 0.282
_refine_ls_extinction_method none
_refine_ls_goodness_of_fit_ref 1.083
_refine_ls_hydrogen_treatment mixed
_refine_ls_matrix_type full
_refine_ls_number_parameters 154
_refine_ls_number_reflns 1850
_refine_ls_number_restraints 102
_refine_ls_restrained_S_all 1.078
_refine_ls_R_factor_all 0.0804
_refine_ls_R_factor_gt 0.0656
_refine_ls_shift/su_max 0.000
_refine_ls_shift/su_mean 0.000
_refine_ls_structure_factor_coef Fsqd
_refine_ls_weighting_details 'calc w=1/[\s^2^(Fo^2^)+(0.0266P)^2^+370.6359P] where P=(Fo^2^+2Fc^2^)/3'
_refine_ls_weighting_scheme calc
_refine_ls_wR_factor_gt 0.1491
_refine_ls_wR_factor_ref 0.1580
_reflns_number_gt 1475
_reflns_number_total 1850
_reflns_threshold_expression >2sigma(I)
_cod_data_source_file c7dt04024e2.cif
_cod_data_source_block ww
_cod_depositor_comments 'Adding full bibliography for 7044975--7044979.cif.'
_cod_original_sg_symbol_H-M C2/c
_cod_database_code 7044977

loop_
_symmetry_equiv_pos_as_xyz
'x, y, z'
'-x, y, -z+1/2'
'x+1/2, y+1/2, z'
'-x+1/2, y+1/2, -z+1/2'
'-x, -y, -z'
'x, -y, z-1/2'
'-x+1/2, -y+1/2, -z'
'x+1/2, -y+1/2, z-1/2'

loop_
_atom_site_label
_atom_site_type_symbol
_atom_site_fract_x
_atom_site_fract_y
_atom_site_fract_z
_atom_site_U_iso_or_equiv
_atom_site_adp_type
_atom_site_occupancy
_atom_site_symmetry_multiplicity
_atom_site_calc_flag
_atom_site_refinement_flags
Tb1 Tb 0.13729(3) 0.00205(9) 0.51430(4) 0.01331(15) Uani 1 1 d U
K1 K 0.08132(18) 0.5006(5) 0.3742(3) 0.0408(9) Uani 1 1 d U
C1 C 0.1529(6) -0.080(2) 0.2704(10) 0.024(3) Uani 1 1 d U
C2 C 0.1111(6) 0.0800(18) 0.2576(9) 0.014(3) Uani 1 1 d U
C3 C -0.0018(6) -0.0963(18) 0.4746(9) 0.016(3) Uani 1 1 d U
C4 C 0.2291(5) 0.3305(18) 0.4903(10) 0.016(3) Uani 1 1 d U
O1 O 0.1727(5) -0.1377(18) 0.1876(8) 0.041(3) Uani 1 1 d U
O1W O -0.0418(5) 0.4930(18) 0.3484(9) 0.045(3) Uani 1 1 d U
H1WB H -0.0570 0.5949 0.3823 0.054 Uiso 1 1 d R
H1WA H -0.0555 0.3858 0.3791 0.054 Uiso 1 1 d R
O2 O 0.1644(5) -0.1519(17) 0.3594(8) 0.041(3) Uani 1 1 d U
O2W O 0.1880(6) 0.4884(19) 0.2381(9) 0.053(3) Uani 1 1 d U
H2WB H 0.1867 0.5939 0.1945 0.079 Uiso 1 1 d R
H2WA H 0.2255 0.4842 0.2849 0.079 Uiso 1 1 d R
O3 O 0.0977(4) 0.1380(13) 0.1663(7) 0.021(2) Uani 1 1 d U
O3W O 0.1762(4) -0.2894(13) 0.5548(8) 0.026(2) Uani 1 1 d U
H3WB H 0.1699 -0.3214 0.6256 0.039 Uiso 1 1 d R
H3WA H 0.2185 -0.2902 0.5506 0.039 Uiso 1 1 d R
O4 O 0.0956(5) 0.1377(14) 0.3413(7) 0.028(2) Uani 1 1 d U
O5 O -0.0512(4) -0.1706(13) 0.4607(7) 0.018(2) Uani 1 1 d U
O6 O 0.0465(4) -0.1591(13) 0.4544(7) 0.019(2) Uani 1 1 d U
O7 O 0.1745(4) 0.3010(14) 0.4895(8) 0.029(2) Uani 1 1 d U
O8 O 0.2538(5) 0.4735(14) 0.4754(10) 0.037(3) Uani 1 1 d U

loop_
_atom_site_aniso_label
_atom_site_aniso_U_11
_atom_site_aniso_U_22
_atom_site_aniso_U_33
_atom_site_aniso_U_23
_atom_site_aniso_U_13
_atom_site_aniso_U_12
Tb1 0.0146(3) 0.0167(3) 0.0089(3) 0.0001(3) 0.0027(2) -0.0008(3)
K1 0.055(2) 0.0262(18) 0.0391(18) -0.0032(17) -0.0017(16) 0.0066(19)
C1 0.026(6) 0.033(6) 0.013(5) 0.003(5) 0.000(5) 0.014(5)
C2 0.018(5) 0.014(5) 0.010(5) 0.001(4) 0.000(4) -0.006(5)
C3 0.020(5) 0.017(6) 0.011(5) -0.002(4) 0.007(5) -0.001(5)
C4 0.012(5) 0.017(6) 0.021(5) -0.001(5) 0.008(4) 0.002(5)
O1 0.045(5) 0.063(6) 0.017(4) 0.006(5) 0.004(4) 0.032(5)
O1W 0.054(6) 0.037(6) 0.047(5) -0.008(5) 0.018(5) -0.008(5)
O2 0.049(5) 0.055(6) 0.021(5) 0.010(5) 0.008(4) 0.030(5)
O2W 0.060(6) 0.055(6) 0.039(5) 0.001(5) -0.008(5) -0.013(6)
O3 0.035(5) 0.019(4) 0.012(4) 0.004(4) 0.007(3) 0.001(4)
O3W 0.021(4) 0.023(5) 0.036(5) 0.014(4) 0.015(4) 0.010(4)
O4 0.047(5) 0.024(5) 0.015(4) -0.005(4) 0.006(4) 0.007(4)
O5 0.015(4) 0.019(4) 0.020(4) -0.008(4) 0.006(3) -0.005(4)
O6 0.016(4) 0.022(5) 0.021(4) -0.002(4) 0.006(3) 0.006(4)
O7 0.018(4) 0.025(5) 0.043(5) 0.002(4) 0.004(4) 0.000(4)
O8 0.030(5) 0.016(5) 0.067(6) 0.010(5) 0.010(4) 0.003(4)

loop_
_atom_type_symbol
_atom_type_description
_atom_type_scat_dispersion_real
_atom_type_scat_dispersion_imag
_atom_type_scat_source
C C 0.0033 0.0016 'International Tables Vol C Tables 4.2.6.8 and 6.1.1.4'
H H 0.0000 0.0000 'International Tables Vol C Tables 4.2.6.8 and 6.1.1.4'
N N 0.0061 0.0033 'International Tables Vol C Tables 4.2.6.8 and 6.1.1.4'
O O 0.0106 0.0060 'International Tables Vol C Tables 4.2.6.8 and 6.1.1.4'
Tb Tb -0.1723 4.1537 'International Tables Vol C Tables 4.2.6.8 and 6.1.1.4'
K K 0.2009 0.2494 'International Tables Vol C Tables 4.2.6.8 and 6.1.1.4'

loop_
_geom_angle_atom_site_label_1
_geom_angle_atom_site_label_2
_geom_angle_atom_site_label_3
_geom_angle
_geom_angle_site_symmetry_1
_geom_angle_site_symmetry_3
O5 Tb1 O3W 137.8(3) 5_556 .
O5 Tb1 O6 68.4(3) 5_556 .
O3W Tb1 O6 83.2(3) . .
O5 Tb1 O7 80.4(3) 5_556 .
O3W Tb1 O7 138.5(3) . .
O6 Tb1 O7 135.7(3) . .
O5 Tb1 O2 131.7(3) 5_556 .
O3W Tb1 O2 67.3(4) . .
O6 Tb1 O2 79.0(4) . .
O7 Tb1 O2 101.4(4) . .
O5 Tb1 O8 141.9(3) 5_556 7_556
O3W Tb1 O8 73.8(3) . 7_556
O6 Tb1 O8 149.0(3) . 7_556
O7 Tb1 O8 64.8(3) . 7_556
O2 Tb1 O8 73.2(4) . 7_556
O5 Tb1 O1 80.0(4) 5_556 6_556
O3W Tb1 O1 97.0(4) . 6_556
O6 Tb1 O1 130.1(3) . 6_556
O7 Tb1 O1 70.3(4) . 6_556
O2 Tb1 O1 146.6(4) . 6_556
O8 Tb1 O1 74.2(4) 7_556 6_556
O5 Tb1 O3 74.1(3) 5_556 6_556
O3W Tb1 O3 66.9(3) . 6_556
O6 Tb1 O3 69.4(3) . 6_556
O7 Tb1 O3 131.5(3) . 6_556
O2 Tb1 O3 126.4(4) . 6_556
O8 Tb1 O3 117.5(4) 7_556 6_556
O1 Tb1 O3 65.1(3) 6_556 6_556
O5 Tb1 O4 71.9(3) 5_556 .
O3W Tb1 O4 130.4(3) . .
O6 Tb1 O4 74.2(3) . .
O7 Tb1 O4 66.5(3) . .
O2 Tb1 O4 65.3(3) . .
O8 Tb1 O4 105.4(4) 7_556 .
O1 Tb1 O4 131.4(4) 6_556 .
O3 Tb1 O4 137.1(3) 6_556 .
O5 Tb1 K1 52.5(2) 5_556 .
O3W Tb1 K1 166.9(2) . .
O6 Tb1 K1 96.8(2) . .
O7 Tb1 K1 39.0(2) . .
O2 Tb1 K1 99.7(3) . .
O8 Tb1 K1 101.1(3) 7_556 .
O1 Tb1 K1 93.1(3) 6_556 .
O3 Tb1 K1 125.5(2) 6_556 .
O4 Tb1 K1 38.5(2) . .
O5 Tb1 K1 108.9(2) 5_556 1_545
O3W Tb1 K1 50.4(3) . 1_545
O6 Tb1 K1 40.5(2) . 1_545
O7 Tb1 K1 147.5(3) . 1_545
O2 Tb1 K1 48.7(3) . 1_545
O8 Tb1 K1 108.8(3) 7_556 1_545
O1 Tb1 K1 141.0(3) 6_556 1_545
O3 Tb1 K1 80.6(2) 6_556 1_545
O4 Tb1 K1 86.4(2) . 1_545
K1 Tb1 K1 122.97(9) . 1_545
O1W K1 O4 95.7(4) . .
O1W K1 O7 135.9(4) . .
O4 K1 O7 57.7(3) . .
O1W K1 O1W 73.5(4) . 2
O4 K1 O1W 81.7(3) . 2
O7 K1 O1W 127.7(4) . 2
O1W K1 O6 74.8(3) . 1_565
O4 K1 O6 163.3(3) . 1_565
O7 K1 O6 120.2(3) . 1_565
O1W K1 O6 107.9(3) 2 1_565
O1W K1 O2W 140.3(3) . .
O4 K1 O2W 77.0(4) . .
O7 K1 O2W 72.5(3) . .
O1W K1 O2W 66.9(3) 2 .
O6 K1 O2W 119.1(3) 1_565 .
O1W K1 O2 126.5(4) . 1_565
O4 K1 O2 134.3(3) . 1_565
O7 K1 O2 93.5(3) . 1_565
O1W K1 O2 93.4(3) 2 1_565
O6 K1 O2 60.2(3) 1_565 1_565
O2W K1 O2 59.8(3) . 1_565
O1W K1 O3W 129.4(3) . 1_565
O4 K1 O3W 119.5(3) . 1_565
O7 K1 O3W 61.9(3) . 1_565
O1W K1 O3W 141.3(3) 2 1_565
O6 K1 O3W 61.2(2) 1_565 1_565
O2W K1 O3W 85.8(3) . 1_565
O2 K1 O3W 48.3(3) 1_565 1_565
O1W K1 O5 76.6(3) . 5_556
O4 K1 O5 54.3(3) . 5_556
O7 K1 O5 59.3(3) . 5_556
O1W K1 O5 122.9(3) 2 5_556
O6 K1 O5 109.5(3) 1_565 5_556
O2W K1 O5 123.9(3) . 5_556
O2 K1 O5 142.8(3) 1_565 5_556
O3W K1 O5 94.7(2) 1_565 5_556
O1W K1 Tb1 105.4(3) . .
O4 K1 Tb1 33.9(2) . .
O7 K1 Tb1 32.9(2) . .
O1W K1 Tb1 115.6(3) 2 .
O6 K1 Tb1 134.7(2) 1_565 .
O2W K1 Tb1 90.1(3) . .
O2 K1 Tb1 126.3(2) 1_565 .
O3W K1 Tb1 90.08(18) 1_565 .
O5 K1 Tb1 33.96(16) 5_556 .
O1W K1 Tb1 107.5(3) . 1_565
O4 K1 Tb1 152.9(2) . 1_565
O7 K1 Tb1 95.4(2) . 1_565
O1W K1 Tb1 117.7(3) 2 1_565
O6 K1 Tb1 32.67(18) 1_565 1_565
O2W K1 Tb1 93.0(3) . 1_565
O2 K1 Tb1 34.6(2) 1_565 1_565
O3W K1 Tb1 33.69(17) 1_565 1_565
O5 K1 Tb1 117.17(18) 5_556 1_565
Tb1 K1 Tb1 122.97(8) . 1_565
O1W K1 K1 37.5(2) . 2
O4 K1 K1 89.7(2) . 2
O7 K1 K1 147.3(2) . 2
O1W K1 K1 36.0(2) 2 2
O6 K1 K1 90.70(19) 1_565 2
O2W K1 K1 102.9(2) . 2
O2 K1 K1 112.5(2) 1_565 2
O3W K1 K1 150.78(18) 1_565 2
O5 K1 K1 102.78(18) 5_556 2
Tb1 K1 K1 117.37(6) . 2
Tb1 K1 K1 117.23(5) 1_565 2
O2 C1 O1 123.6(14) . .
O2 C1 C2 118.8(12) . .
O1 C1 C2 117.5(12) . .
O3 C2 O4 128.4(13) . .
O3 C2 C1 116.2(11) . .
O4 C2 C1 115.4(11) . .
O5 C3 O6 126.8(13) . .
O5 C3 C3 117.5(14) . 5_556
O6 C3 C3 115.7(14) . 5_556
O8 C4 O7 128.3(13) . .
O8 C4 C4 115.1(14) . 7_556
O7 C4 C4 116.6(15) . 7_556
C1 O1 Tb1 119.7(9) . 6
K1 O1W K1 106.5(4) . 2
C1 O2 Tb1 119.3(10) . .
C1 O2 K1 110.7(10) . 1_545
Tb1 O2 K1 96.7(4) . 1_545
C2 O3 Tb1 121.3(9) . 6
Tb1 O3W K1 95.9(3) . 1_545
C2 O4 Tb1 120.0(9) . .
C2 O4 K1 121.5(9) . .
Tb1 O4 K1 107.6(3) . .
C3 O5 Tb1 118.8(9) . 5_556
C3 O5 K1 119.9(8) . 5_556
Tb1 O5 K1 93.6(3) 5_556 5_556
C3 O6 Tb1 118.4(8) . .
C3 O6 K1 134.0(8) . 1_545
Tb1 O6 K1 106.8(3) . 1_545
C4 O7 Tb1 121.4(9) . .
C4 O7 K1 124.9(9) . .
Tb1 O7 K1 108.1(4) . .
C4 O8 Tb1 122.0(9) . 7_556

loop_
_geom_bond_atom_site_label_1
_geom_bond_atom_site_label_2
_geom_bond_distance
_geom_bond_site_symmetry_2
Tb1 O5 2.369(9) 5_556
Tb1 O3W 2.371(10) .
Tb1 O6 2.398(9) .
Tb1 O7 2.418(11) .
Tb1 O2 2.431(11) .
Tb1 O8 2.443(11) 7_556
Tb1 O1 2.448(10) 6_556
Tb1 O3 2.471(9) 6_556
Tb1 O4 2.477(10) .
Tb1 K1 4.233(4) .
Tb1 K1 4.253(4) 1_545
K1 O1W 2.744(12) .
K1 O4 2.763(11) .
K1 O7 2.804(11) .
K1 O1W 2.838(12) 2
K1 O6 2.885(10) 1_565
K1 O2W 3.156(14) .
K1 O2 3.217(14) 1_565
K1 O3W 3.295(11) 1_565
K1 O5 3.364(10) 5_556
K1 Tb1 4.253(4) 1_565
K1 K1 4.472(7) 2
C1 O2 1.242(17) .
C1 O1 1.274(17) .
C1 C2 1.515(19) .
C2 O3 1.233(15) .
C2 O4 1.244(16) .
C3 O5 1.232(16) .
C3 O6 1.243(16) .
C3 C3 1.57(3) 5_556
C4 O8 1.230(17) .
C4 O7 1.246(16) .
C4 C4 1.52(3) 7_556
O1 Tb1 2.448(10) 6
O1W K1 2.838(12) 2
O2 K1 3.217(14) 1_545
O3 Tb1 2.471(9) 6
O3W K1 3.295(11) 1_545
O5 Tb1 2.369(9) 5_556
O5 K1 3.364(10) 5_556
O6 K1 2.885(10) 1_545
O8 Tb1 2.443(11) 7_556
